data_2208112
loop_
_publ_author_name
'Li, Zhong-Shui'
'Chen, Jian-Xin'
'Huang, Yuan-Biao'
'Chen, Gu-Rong'
'Lan, Ting-Yan'

_publ_section_title
;
 1,3,5-Tris(4-methylphenyl)benzene
;
_journal_coeditor_code KP6079
_journal_issue 2
_journal_name_full 'Acta Crystallographica Section E'
_journal_page_first o777
_journal_page_last o779
_journal_paper_doi 10.1107/S160053680600256X
_journal_volume 62
_journal_year 2006
_chemical_formula_iupac 'C27 H24'
_chemical_formula_moiety 'C27 H24'
_chemical_formula_sum 'C27 H24'
_chemical_formula_weight 348.46
_chemical_name_systematic
;
1,3,5-Tris(4-methylphenyl)benzene
;
_space_group_IT_number 14
_symmetry_cell_setting monoclinic
_symmetry_space_group_name_Hall '-P 2ybc'
_symmetry_space_group_name_H-M 'P 1 21/c 1'
_atom_sites_solution_hydrogens geom
_atom_sites_solution_primary direct
_atom_sites_solution_secondary difmap
_audit_creation_method SHELXL-97
_cell_angle_alpha 90.00
_cell_angle_beta 97.3083(17)
_cell_angle_gamma 90.00
_cell_formula_units_Z 8
_cell_length_a 13.1640(6)
_cell_length_b 15.2531(9)
_cell_length_c 20.5554(11)
_cell_measurement_reflns_used 9186
_cell_measurement_temperature 293(2)
_cell_measurement_theta_max 27.48
_cell_measurement_theta_min 2.00
_cell_volume 4093.8(4)
_computing_cell_refinement TEXSAN
_computing_data_collection 'TEXSAN (Molecular Structure Corporation, 1998)'
_computing_data_reduction TEXSAN
_computing_molecular_graphics SHELXL97
_computing_publication_material SHELXL97
_computing_structure_refinement 'SHELXL97 (Sheldrick, 1997)'
_computing_structure_solution 'SHELXS97 (Sheldrick, 1997)'
_diffrn_ambient_temperature 293(2)
_diffrn_measured_fraction_theta_full 0.979
_diffrn_measured_fraction_theta_max 0.979
_diffrn_measurement_device_type 'Rigaku Weissenberg IP'
_diffrn_measurement_method 'scintillation counter'
_diffrn_radiation_monochromator graphite
_diffrn_radiation_source 'fine-focus sealed tube'
_diffrn_radiation_type MoK\a
_diffrn_radiation_wavelength 0.71073
_diffrn_reflns_av_R_equivalents 0.0491
_diffrn_reflns_av_sigmaI/netI 0.0968
_diffrn_reflns_limit_h_max 16
_diffrn_reflns_limit_h_min 0
_diffrn_reflns_limit_k_max 19
_diffrn_reflns_limit_k_min 0
_diffrn_reflns_limit_l_max 26
_diffrn_reflns_limit_l_min -26
_diffrn_reflns_number 31594
_diffrn_reflns_theta_full 27.48
_diffrn_reflns_theta_max 27.48
_diffrn_reflns_theta_min 2.00
_diffrn_standards_decay_% 0
_diffrn_standards_interval_count 0
_diffrn_standards_interval_time 0
_diffrn_standards_number 0
_exptl_absorpt_coefficient_mu 0.064
_exptl_absorpt_correction_T_max 0.994
_exptl_absorpt_correction_T_min 0.899
_exptl_absorpt_correction_type multi-scan
_exptl_absorpt_process_details '(TEXSAN; Molecular Structure Corporation, 1998)'
_exptl_crystal_colour yellow
_exptl_crystal_density_diffrn 1.131
_exptl_crystal_density_method 'not measured'
_exptl_crystal_description prism
_exptl_crystal_F_000 1488
_exptl_crystal_size_max 0.43
_exptl_crystal_size_mid 0.21
_exptl_crystal_size_min 0.15
_refine_diff_density_max 0.191
_refine_diff_density_min -0.185
_refine_ls_extinction_method none
_refine_ls_goodness_of_fit_ref 0.990
_refine_ls_hydrogen_treatment constr
_refine_ls_matrix_type full
_refine_ls_number_parameters 487
_refine_ls_number_reflns 9186
_refine_ls_number_restraints 0
_refine_ls_restrained_S_all 0.990
_refine_ls_R_factor_all 0.1593
_refine_ls_R_factor_gt 0.0543
_refine_ls_shift/su_max 0.000
_refine_ls_shift/su_mean 0.000
_refine_ls_structure_factor_coef Fsqd
_refine_ls_weighting_details 'calc w=1/[\s^2^(Fo^2^)+(0.0251P)^2^] where P=(Fo^2^+2Fc^2^)/3'
_refine_ls_weighting_scheme calc
_refine_ls_wR_factor_gt 0.0877
_refine_ls_wR_factor_ref 0.1023
_reflns_number_gt 3366
_reflns_number_total 9186
_reflns_threshold_expression I>2\s(I)
_cod_data_source_file kp6079.cif
_cod_data_source_block I
_cod_depositor_comments
;
The following automatic conversions were performed:
'_symmetry_cell_setting' value 'Monoclinic' changed to 'monoclinic'
according to '/home/saulius/struct/CIF-dictionaries/cif_core.dic'
dictionary named 'cif_core.dic' version 2.4.1 from 2010-06-29.

Automatic conversion script
Id: cif_fix_enum 1527 2010-12-29 10:47:43Z saulius 

The following automatic conversions were performed:

'_symmetry_cell_setting' value 'Monoclinic' changed to 'monoclinic'
according to /home/saulius/struct/CIF-dictionaries/cif_core.dic
dictionary named 'cif_core.dic' version 2.4.1 from 2010-06-29.

Automatic conversion script
Id: cif_fix_values 1715 2011-07-08 13:25:40Z adriana 
;
_cod_original_sg_symbol_H-M 'P 21/c'
_cod_database_code 2208112
_cod_database_fobs_code 2208112

loop_
_symmetry_equiv_pos_as_xyz
'x, y, z'
'-x, y+1/2, -z+1/2'
'-x, -y, -z'
'x, -y-1/2, z-1/2'

loop_
_atom_site_label
_atom_site_fract_x
_atom_site_fract_y
_atom_site_fract_z
_atom_site_U_iso_or_equiv
_atom_site_adp_type
_atom_site_calc_flag
_atom_site_refinement_flags
_atom_site_occupancy
_atom_site_type_symbol
C1 0.37360(15) 0.45760(13) 0.19232(10) 0.0517(5) Uani d . 1 C
C2 0.43648(15) 0.43696(13) 0.14457(10) 0.0559(6) Uani d . 1 C
H2A 0.4615 0.4820 0.1205 0.067 Uiso calc R 1 H
C3 0.46272(15) 0.35033(14) 0.13212(10) 0.0538(5) Uani d . 1 C
C4 0.42590(15) 0.28403(14) 0.16902(10) 0.0558(6) Uani d . 1 C
H4A 0.4421 0.2261 0.1608 0.067 Uiso calc R 1 H
C5 0.36509(15) 0.30230(13) 0.21820(10) 0.0534(6) Uani d . 1 C
C6 0.34042(15) 0.38992(14) 0.22937(10) 0.0556(6) Uani d . 1 C
H6A 0.3008 0.4030 0.2625 0.067 Uiso calc R 1 H
C7 0.34585(15) 0.54999(13) 0.20481(9) 0.0508(5) Uani d . 1 C
C8 0.24968(15) 0.57004(15) 0.22301(10) 0.0627(6) Uani d . 1 C
H8A 0.2028 0.5254 0.2272 0.075 Uiso calc R 1 H
C9 0.22399(17) 0.65652(16) 0.23483(10) 0.0670(6) Uani d . 1 C
H9A 0.1601 0.6685 0.2475 0.080 Uiso calc R 1 H
C10 0.28998(18) 0.72485(14) 0.22843(10) 0.0607(6) Uani d . 1 C
C11 0.38481(17) 0.70472(14) 0.21118(10) 0.0611(6) Uani d . 1 C
H11A 0.4313 0.7497 0.2071 0.073 Uiso calc R 1 H
C12 0.41277(16) 0.61878(13) 0.19976(10) 0.0569(6) Uani d . 1 C
H12A 0.4777 0.6073 0.1885 0.068 Uiso calc R 1 H
C13 0.53453(15) 0.32807(13) 0.08416(10) 0.0528(5) Uani d . 1 C
C14 0.60938(17) 0.26480(14) 0.09862(11) 0.0641(6) Uani d . 1 C
H14A 0.6122 0.2342 0.1379 0.077 Uiso calc R 1 H
C15 0.68023(16) 0.24578(15) 0.05628(11) 0.0676(6) Uani d . 1 C
H15A 0.7302 0.2035 0.0680 0.081 Uiso calc R 1 H
C16 0.67780(18) 0.28812(16) -0.00229(11) 0.0664(6) Uani d . 1 C
C17 0.6028(2) 0.34971(16) -0.01783(11) 0.0822(7) Uani d . 1 C
H17A 0.5993 0.3787 -0.0578 0.099 Uiso calc R 1 H
C18 0.53174(18) 0.37008(15) 0.02432(11) 0.0730(7) Uani d . 1 C
H18A 0.4819 0.4123 0.0122 0.088 Uiso calc R 1 H
C19 0.33637(14) 0.23076(14) 0.26074(12) 0.0556(6) Uani d . 1 C
C20 0.30599(15) 0.14892(15) 0.23588(12) 0.0671(7) Uani d . 1 C
H20A 0.2986 0.1396 0.1908 0.081 Uiso calc R 1 H
C21 0.28671(17) 0.08156(16) 0.27690(17) 0.0832(8) Uani d . 1 C
H21A 0.2662 0.0274 0.2590 0.100 Uiso calc R 1 H
C22 0.29705(18) 0.09224(18) 0.34372(17) 0.0809(8) Uani d . 1 C
C23 0.32502(18) 0.17392(18) 0.36884(13) 0.0811(8) Uani d . 1 C
H23A 0.3310 0.1830 0.4139 0.097 Uiso calc R 1 H
C24 0.34427(15) 0.24254(15) 0.32811(12) 0.0671(6) Uani d . 1 C
H24A 0.3627 0.2971 0.3461 0.081 Uiso calc R 1 H
C25 0.25928(18) 0.81877(14) 0.23946(12) 0.0861(8) Uani d . 1 C
H25A 0.3148 0.8572 0.2328 0.129 Uiso calc R 1 H
H25B 0.2434 0.8253 0.2835 0.129 Uiso calc R 1 H
H25C 0.2002 0.8335 0.2091 0.129 Uiso calc R 1 H
C26 0.75435(19) 0.26601(18) -0.04930(12) 0.1003(9) Uani d . 1 C
H26A 0.8003 0.2214 -0.0303 0.150 Uiso calc R 1 H
H26B 0.7927 0.3176 -0.0573 0.150 Uiso calc R 1 H
H26C 0.7184 0.2451 -0.0899 0.150 Uiso calc R 1 H
C27 0.2804(2) 0.01707(18) 0.39008(16) 0.1304(12) Uani d . 1 C
H27A 0.2614 -0.0348 0.3650 0.196 Uiso calc R 1 H
H27B 0.2268 0.0323 0.4156 0.196 Uiso calc R 1 H
H27C 0.3425 0.0064 0.4188 0.196 Uiso calc R 1 H
C28 0.12408(16) 0.20754(14) 0.06644(10) 0.0567(6) Uani d . 1 C
C29 0.20013(17) 0.18572(14) 0.02801(10) 0.0609(6) Uani d . 1 C
H29A 0.2341 0.2301 0.0084 0.073 Uiso calc R 1 H
C30 0.22625(16) 0.09853(14) 0.01834(10) 0.0576(6) Uani d . 1 C
C31 0.17545(16) 0.03278(14) 0.04838(10) 0.0610(6) Uani d . 1 C
H31A 0.1919 -0.0256 0.0417 0.073 Uiso calc R 1 H
C32 0.10026(16) 0.05280(14) 0.08834(10) 0.0580(6) Uani d . 1 C
C33 0.07574(16) 0.14052(14) 0.09626(10) 0.0600(6) Uani d . 1 C
H33A 0.0254 0.1547 0.1224 0.072 Uiso calc R 1 H
C34 0.09483(17) 0.30024(14) 0.07340(10) 0.0578(6) Uani d . 1 C
C35 -0.00618(17) 0.32339(15) 0.07830(11) 0.0752(7) Uani d . 1 C
H35A -0.0559 0.2799 0.0771 0.090 Uiso calc R 1 H
C36 -0.03353(19) 0.40995(16) 0.08492(12) 0.0847(8) Uani d . 1 C
H36A -0.1017 0.4233 0.0879 0.102 Uiso calc R 1 H
C37 0.0368(2) 0.47737(15) 0.08725(11) 0.0702(7) Uani d . 1 C
C38 0.13630(18) 0.45454(15) 0.08176(10) 0.0698(7) Uani d . 1 C
H38A 0.1856 0.4983 0.0825 0.084 Uiso calc R 1 H
C39 0.16502(17) 0.36792(15) 0.07515(10) 0.0672(6) Uani d . 1 C
H39A 0.2332 0.3550 0.0718 0.081 Uiso calc R 1 H
C40 0.30755(17) 0.07646(14) -0.02318(10) 0.0570(6) Uani d . 1 C
C41 0.40143(18) 0.11994(15) -0.01477(10) 0.0663(6) Uani d . 1 C
H41A 0.4132 0.1634 0.0170 0.080 Uiso calc R 1 H
C42 0.47762(18) 0.09931(16) -0.05319(11) 0.0703(7) Uani d . 1 C
H42A 0.5395 0.1295 -0.0469 0.084 Uiso calc R 1 H
C43 0.46306(18) 0.03493(16) -0.10043(11) 0.0656(6) Uani d . 1 C
C44 0.37007(19) -0.00755(15) -0.10880(11) 0.0704(7) Uani d . 1 C
H44A 0.3584 -0.0508 -0.1408 0.085 Uiso calc R 1 H
C45 0.29308(18) 0.01243(15) -0.07081(11) 0.0678(6) Uani d . 1 C
H45A 0.2312 -0.0177 -0.0776 0.081 Uiso calc R 1 H
C46 0.05166(15) -0.01760(14) 0.12379(11) 0.0576(6) Uani d . 1 C
C47 0.02522(17) -0.09781(16) 0.09480(12) 0.0707(7) Uani d . 1 C
H47A 0.0354 -0.1071 0.0514 0.085 Uiso calc R 1 H
C48 -0.01594(17) -0.16412(16) 0.12886(13) 0.0751(7) Uani d . 1 C
H48A -0.0337 -0.2169 0.1078 0.090 Uiso calc R 1 H
C49 -0.03128(16) -0.15370(17) 0.19351(14) 0.0699(7) Uani d . 1 C
C50 -0.00743(17) -0.07306(17) 0.22193(12) 0.0737(7) Uani d . 1 C
H50A -0.0190 -0.0636 0.2651 0.088 Uiso calc R 1 H
C51 0.03313(16) -0.00605(15) 0.18819(11) 0.0684(6) Uani d . 1 C
H51A 0.0482 0.0475 0.2089 0.082 Uiso calc R 1 H
C52 0.00553(19) 0.57231(14) 0.09514(13) 0.0922(8) Uani d . 1 C
H52A 0.0645 0.6094 0.0957 0.138 Uiso calc R 1 H
H52B -0.0231 0.5789 0.1356 0.138 Uiso calc R 1 H
H52C -0.0446 0.5886 0.0591 0.138 Uiso calc R 1 H
C53 0.54673(18) 0.01234(17) -0.14167(11) 0.0925(8) Uani d . 1 C
H53A 0.5232 -0.0332 -0.1722 0.139 Uiso calc R 1 H
H53B 0.6062 -0.0075 -0.1137 0.139 Uiso calc R 1 H
H53C 0.5638 0.0634 -0.1653 0.139 Uiso calc R 1 H
C54 -0.07041(18) -0.22810(16) 0.23240(12) 0.0975(9) Uani d . 1 C
H54A -0.0830 -0.2787 0.2047 0.146 Uiso calc R 1 H
H54B -0.1329 -0.2106 0.2482 0.146 Uiso calc R 1 H
H54C -0.0201 -0.2422 0.2689 0.146 Uiso calc R 1 H

loop_
_atom_site_aniso_label
_atom_site_aniso_U_11
_atom_site_aniso_U_22
_atom_site_aniso_U_33
_atom_site_aniso_U_12
_atom_site_aniso_U_13
_atom_site_aniso_U_23
C1 0.0531(13) 0.0465(14) 0.0541(14) 0.0025(11) 0.0016(11) -0.0028(11)
C2 0.0612(13) 0.0459(14) 0.0600(15) 0.0036(11) 0.0051(11) 0.0002(11)
C3 0.0592(14) 0.0485(14) 0.0525(14) 0.0052(11) 0.0025(11) 0.0009(11)
C4 0.0610(14) 0.0440(13) 0.0623(15) 0.0049(11) 0.0074(12) -0.0023(12)
C5 0.0528(13) 0.0450(14) 0.0614(15) -0.0030(11) 0.0030(11) -0.0027(12)
C6 0.0560(13) 0.0508(14) 0.0597(15) 0.0019(11) 0.0056(11) -0.0062(12)
C7 0.0560(13) 0.0453(13) 0.0497(14) 0.0024(11) 0.0013(10) -0.0051(10)
C8 0.0548(14) 0.0595(15) 0.0735(16) -0.0028(12) 0.0076(12) -0.0087(12)
C9 0.0603(15) 0.0672(17) 0.0737(17) 0.0160(13) 0.0095(12) -0.0109(13)
C10 0.0687(15) 0.0473(14) 0.0626(15) 0.0107(13) -0.0048(12) -0.0119(12)
C11 0.0592(14) 0.0489(14) 0.0729(16) -0.0036(12) -0.0005(12) -0.0054(12)
C12 0.0559(13) 0.0512(14) 0.0618(15) 0.0063(12) 0.0004(11) -0.0065(12)
C13 0.0640(14) 0.0448(13) 0.0494(14) 0.0018(11) 0.0067(11) -0.0032(11)
C14 0.0758(15) 0.0574(15) 0.0600(15) 0.0086(13) 0.0122(13) 0.0071(12)
C15 0.0695(15) 0.0682(17) 0.0667(16) 0.0130(13) 0.0146(13) 0.0002(14)
C16 0.0775(16) 0.0697(17) 0.0533(16) -0.0012(14) 0.0139(13) -0.0035(13)
C17 0.111(2) 0.0851(19) 0.0515(16) 0.0150(17) 0.0148(15) 0.0109(14)
C18 0.0898(17) 0.0690(17) 0.0597(16) 0.0214(14) 0.0081(13) 0.0083(14)
C19 0.0457(12) 0.0482(14) 0.0738(17) 0.0020(11) 0.0118(11) 0.0003(13)
C20 0.0594(15) 0.0499(15) 0.0932(19) -0.0027(12) 0.0138(13) -0.0050(14)
C21 0.0612(15) 0.0474(16) 0.144(3) -0.0046(12) 0.0256(17) 0.0006(19)
C22 0.0592(15) 0.0591(18) 0.131(3) 0.0084(13) 0.0385(17) 0.0283(18)
C23 0.0791(17) 0.0771(19) 0.092(2) 0.0062(16) 0.0293(14) 0.0205(17)
C24 0.0733(15) 0.0527(15) 0.0773(18) -0.0039(12) 0.0172(13) 0.0047(14)
C25 0.0917(18) 0.0550(16) 0.109(2) 0.0181(14) 0.0013(15) -0.0175(14)
C26 0.100(2) 0.131(3) 0.0769(18) 0.0118(18) 0.0369(16) -0.0057(17)
C27 0.108(2) 0.087(2) 0.208(3) 0.0070(18) 0.070(2) 0.065(2)
C28 0.0644(15) 0.0511(14) 0.0532(15) 0.0078(12) 0.0021(12) -0.0019(12)
C29 0.0732(15) 0.0538(15) 0.0551(15) -0.0019(12) 0.0057(12) 0.0022(12)
C30 0.0695(14) 0.0504(14) 0.0532(15) 0.0052(12) 0.0087(12) -0.0012(12)
C31 0.0747(16) 0.0499(14) 0.0580(15) 0.0043(12) 0.0070(12) -0.0011(12)
C32 0.0649(14) 0.0514(15) 0.0563(15) 0.0042(12) 0.0027(12) 0.0010(12)
C33 0.0673(14) 0.0558(15) 0.0577(15) 0.0053(12) 0.0107(11) -0.0013(12)
C34 0.0605(14) 0.0517(14) 0.0598(15) 0.0054(12) 0.0020(11) -0.0031(12)
C35 0.0679(16) 0.0551(16) 0.102(2) 0.0000(13) 0.0100(14) -0.0031(14)
C36 0.0697(16) 0.0639(18) 0.120(2) 0.0123(15) 0.0104(15) -0.0055(16)
C37 0.0826(18) 0.0500(15) 0.0748(17) 0.0133(14) -0.0020(14) -0.0077(12)
C38 0.0715(17) 0.0523(15) 0.0820(19) 0.0014(13) -0.0040(13) -0.0068(13)
C39 0.0640(15) 0.0590(16) 0.0761(17) 0.0074(13) -0.0007(12) -0.0071(13)
C40 0.0675(15) 0.0510(14) 0.0528(14) 0.0058(12) 0.0086(12) -0.0003(12)
C41 0.0774(16) 0.0603(15) 0.0617(15) 0.0015(13) 0.0100(13) -0.0044(12)
C42 0.0685(15) 0.0748(17) 0.0682(17) -0.0015(13) 0.0107(13) 0.0053(14)
C43 0.0707(16) 0.0691(16) 0.0576(15) 0.0117(14) 0.0109(13) 0.0105(13)
C44 0.0893(19) 0.0581(15) 0.0649(16) 0.0095(14) 0.0138(14) -0.0048(12)
C45 0.0726(15) 0.0610(16) 0.0709(17) -0.0046(13) 0.0131(13) -0.0080(13)
C46 0.0599(14) 0.0546(15) 0.0579(15) 0.0021(12) 0.0065(11) 0.0024(12)
C47 0.0807(16) 0.0656(17) 0.0652(17) -0.0048(14) 0.0061(13) -0.0022(14)
C48 0.0802(17) 0.0587(16) 0.085(2) -0.0083(14) 0.0045(15) 0.0028(15)
C49 0.0534(14) 0.0665(18) 0.091(2) -0.0028(13) 0.0135(13) 0.0115(16)
C50 0.0719(15) 0.0826(19) 0.0703(17) 0.0064(15) 0.0240(13) 0.0081(16)
C51 0.0772(16) 0.0623(16) 0.0672(17) 0.0030(13) 0.0153(13) -0.0013(14)
C52 0.104(2) 0.0561(16) 0.113(2) 0.0160(15) 0.0024(16) -0.0113(15)
C53 0.0918(18) 0.116(2) 0.0744(18) 0.0238(17) 0.0283(15) 0.0033(16)
C54 0.0802(17) 0.094(2) 0.123(2) -0.0112(16) 0.0282(16) 0.0301(18)

loop_
_atom_type_symbol
_atom_type_description
_atom_type_scat_dispersion_real
_atom_type_scat_dispersion_imag
_atom_type_scat_source
C C 0.0033 0.0016 'International Tables Vol C Tables 4.2.6.8 and 6.1.1.4'
H H 0.0000 0.0000 'International Tables Vol C Tables 4.2.6.8 and 6.1.1.4'

loop_
_geom_angle_atom_site_label_1
_geom_angle_atom_site_label_2
_geom_angle_atom_site_label_3
_geom_angle
_geom_angle_publ_flag
C6 C1 C2 118.3(2) no
C6 C1 C7 120.65(19) no
C2 C1 C7 121.0(2) yes
C3 C2 C1 121.6(2) no
C3 C2 H2A 119.2 no
C1 C2 H2A 119.2 no
C4 C3 C2 118.5(2) no
C4 C3 C13 119.40(19) no
C2 C3 C13 121.9(2) yes
C3 C4 C5 121.5(2) no
C3 C4 H4A 119.2 no
C5 C4 H4A 119.2 no
C4 C5 C6 118.4(2) no
C4 C5 C19 119.68(19) no
C6 C5 C19 121.7(2) yes
C1 C6 C5 121.6(2) no
C1 C6 H6A 119.2 no
C5 C6 H6A 119.2 no
C12 C7 C8 117.46(19) no
C12 C7 C1 122.26(19) no
C8 C7 C1 120.3(2) yes
C9 C8 C7 120.2(2) no
C9 C8 H8A 119.9 no
C7 C8 H8A 119.9 no
C10 C9 C8 122.1(2) no
C10 C9 H9A 118.9 no
C8 C9 H9A 118.9 no
C9 C10 C11 117.5(2) no
C9 C10 C25 121.3(2) yes
C11 C10 C25 121.2(2) no
C10 C11 C12 121.5(2) no
C10 C11 H11A 119.2 no
C12 C11 H11A 119.2 no
C7 C12 C11 121.23(19) no
C7 C12 H12A 119.4 no
C11 C12 H12A 119.4 no
C18 C13 C14 116.8(2) no
C18 C13 C3 122.4(2) no
C14 C13 C3 120.7(2) yes
C13 C14 C15 121.9(2) no
C13 C14 H14A 119.0 no
C15 C14 H14A 119.0 no
C16 C15 C14 120.9(2) no
C16 C15 H15A 119.5 no
C14 C15 H15A 119.5 no
C15 C16 C17 117.8(2) no
C15 C16 C26 120.9(2) yes
C17 C16 C26 121.3(2) no
C16 C17 C18 122.0(2) no
C16 C17 H17A 119.0 no
C18 C17 H17A 119.0 no
C13 C18 C17 120.5(2) no
C13 C18 H18A 119.8 no
C17 C18 H18A 119.8 no
C24 C19 C20 117.7(2) no
C24 C19 C5 120.2(2) yes
C20 C19 C5 122.0(2) no
C21 C20 C19 120.9(2) no
C21 C20 H20A 119.5 no
C19 C20 H20A 119.5 no
C22 C21 C20 121.5(3) no
C22 C21 H21A 119.2 no
C20 C21 H21A 119.2 no
C21 C22 C23 118.0(2) no
C21 C22 C27 122.2(3) no
C23 C22 C27 119.9(3) yes
C22 C23 C24 121.1(3) no
C22 C23 H23A 119.4 no
C24 C23 H23A 119.4 no
C23 C24 C19 120.7(2) no
C23 C24 H24A 119.7 no
C19 C24 H24A 119.7 no
C10 C25 H25A 109.5 no
C10 C25 H25B 109.5 no
H25A C25 H25B 109.5 no
C10 C25 H25C 109.5 no
H25A C25 H25C 109.5 no
H25B C25 H25C 109.5 no
C16 C26 H26A 109.5 no
C16 C26 H26B 109.5 no
H26A C26 H26B 109.5 no
C16 C26 H26C 109.5 no
H26A C26 H26C 109.5 no
H26B C26 H26C 109.5 no
C22 C27 H27A 109.5 no
C22 C27 H27B 109.5 no
H27A C27 H27B 109.5 no
C22 C27 H27C 109.5 no
H27A C27 H27C 109.5 no
H27B C27 H27C 109.5 no
C33 C28 C29 118.5(2) no
C33 C28 C34 121.5(2) no
C29 C28 C34 119.9(2) yes
C28 C29 C30 121.1(2) no
C28 C29 H29A 119.4 no
C30 C29 H29A 119.4 no
C31 C30 C29 118.9(2) no
C31 C30 C40 120.8(2) no
C29 C30 C40 120.4(2) yes
C30 C31 C32 121.3(2) no
C30 C31 H31A 119.4 no
C32 C31 H31A 119.4 no
C33 C32 C31 118.1(2) no
C33 C32 C46 121.1(2) yes
C31 C32 C46 120.7(2) no
C28 C33 C32 122.1(2) no
C28 C33 H33A 119.0 no
C32 C33 H33A 119.0 no
C39 C34 C35 116.7(2) no
C39 C34 C28 122.4(2) no
C35 C34 C28 120.9(2) yes
C36 C35 C34 120.9(2) no
C36 C35 H35A 119.5 no
C34 C35 H35A 119.5 no
C35 C36 C37 122.3(2) no
C35 C36 H36A 118.9 no
C37 C36 H36A 118.9 no
C38 C37 C36 116.8(2) no
C38 C37 C52 121.6(2) no
C36 C37 C52 121.6(2) yes
C37 C38 C39 121.6(2) no
C37 C38 H38A 119.2 no
C39 C38 H38A 119.2 no
C34 C39 C38 121.6(2) no
C34 C39 H39A 119.2 no
C38 C39 H39A 119.2 no
C45 C40 C41 117.7(2) no
C45 C40 C30 121.5(2) no
C41 C40 C30 120.8(2) yes
C42 C41 C40 121.0(2) no
C42 C41 H41A 119.5 no
C40 C41 H41A 119.5 no
C43 C42 C41 121.1(2) no
C43 C42 H42A 119.5 no
C41 C42 H42A 119.4 no
C44 C43 C42 117.8(2) no
C44 C43 C53 121.5(2) no
C42 C43 C53 120.8(2) yes
C43 C44 C45 121.8(2) no
C43 C44 H44A 119.1 no
C45 C44 H44A 119.1 no
C40 C45 C44 120.6(2) no
C40 C45 H45A 119.7 no
C44 C45 H45A 119.7 no
C47 C46 C51 117.2(2) no
C47 C46 C32 121.8(2) no
C51 C46 C32 121.0(2) yes
C48 C47 C46 121.5(2) no
C48 C47 H47A 119.3 no
C46 C47 H47A 119.3 no
C49 C48 C47 121.3(2) no
C49 C48 H48A 119.3 no
C47 C48 H48A 119.3 no
C48 C49 C50 117.2(2) no
C48 C49 C54 121.6(2) no
C50 C49 C54 121.2(2) yes
C51 C50 C49 121.9(2) no
C51 C50 H50A 119.0 no
C49 C50 H50A 119.0 no
C50 C51 C46 120.8(2) no
C50 C51 H51A 119.6 no
C46 C51 H51A 119.6 no
C37 C52 H52A 109.5 no
C37 C52 H52B 109.5 no
H52A C52 H52B 109.5 no
C37 C52 H52C 109.5 no
H52A C52 H52C 109.5 no
H52B C52 H52C 109.5 no
C43 C53 H53A 109.5 no
C43 C53 H53B 109.5 no
H53A C53 H53B 109.5 no
C43 C53 H53C 109.5 no
H53A C53 H53C 109.5 no
H53B C53 H53C 109.5 no
C49 C54 H54A 109.5 no
C49 C54 H54B 109.5 no
H54A C54 H54B 109.5 no
C49 C54 H54C 109.5 no
H54A C54 H54C 109.5 no
H54B C54 H54C 109.5 no

loop_
_geom_bond_atom_site_label_1
_geom_bond_atom_site_label_2
_geom_bond_distance
_geom_bond_publ_flag
C1 C6 1.386(3) no
C1 C2 1.398(3) no
C1 C7 1.486(3) yes
C2 C3 1.398(3) no
C2 H2A 0.9300 no
C3 C4 1.388(3) no
C3 C13 1.489(3) yes
C4 C5 1.395(2) no
C4 H4A 0.9300 no
C5 C6 1.401(3) no
C5 C19 1.477(3) yes
C6 H6A 0.9300 no
C7 C12 1.382(3) no
C7 C8 1.399(3) no
C8 C9 1.391(3) no
C8 H8A 0.9300 no
C9 C10 1.374(3) no
C9 H9A 0.9300 no
C10 C11 1.375(3) no
C10 C25 1.513(3) yes
C11 C12 1.390(3) no
C11 H11A 0.9300 no
C12 H12A 0.9300 no
C13 C18 1.383(3) no
C13 C14 1.384(3) no
C14 C15 1.385(3) no
C14 H14A 0.9300 no
C15 C16 1.363(3) no
C15 H15A 0.9300 no
C16 C17 1.371(3) no
C16 C26 1.520(3) yes
C17 C18 1.388(3) no
C17 H17A 0.9300 no
C18 H18A 0.9300 no
C19 C24 1.387(3) no
C19 C20 1.388(3) no
C20 C21 1.373(3) no
C20 H20A 0.9300 no
C21 C22 1.373(3) no
C21 H21A 0.9300 no
C22 C23 1.381(3) no
C22 C27 1.524(3) yes
C23 C24 1.384(3) no
C23 H23A 0.9300 no
C24 H24A 0.9300 no
C25 H25A 0.9600 no
C25 H25B 0.9600 no
C25 H25C 0.9600 no
C26 H26A 0.9600 no
C26 H26B 0.9600 no
C26 H26C 0.9600 no
C27 H27A 0.9600 no
C27 H27B 0.9600 no
C27 H27C 0.9600 no
C28 C33 1.387(3) no
C28 C29 1.392(3) no
C28 C34 1.477(3) yes
C29 C30 1.394(3) no
C29 H29A 0.9300 no
C30 C31 1.393(3) no
C30 C40 1.490(3) yes
C31 C32 1.398(3) no
C31 H31A 0.9300 no
C32 C33 1.391(3) no
C32 C46 1.487(3) yes
C33 H33A 0.9300 no
C34 C39 1.383(3) no
C34 C35 1.392(3) no
C35 C36 1.380(3) no
C35 H35A 0.9300 no
C36 C37 1.381(3) no
C36 H36A 0.9300 no
C37 C38 1.374(3) no
C37 C52 1.520(3) yes
C38 C39 1.386(3) no
C38 H38A 0.9300 no
C39 H39A 0.9300 no
C40 C45 1.379(3) no
C40 C41 1.394(3) no
C41 C42 1.389(3) no
C41 H41A 0.9300 no
C42 C43 1.377(3) no
C42 H42A 0.9300 no
C43 C44 1.376(3) no
C43 C53 1.513(3) yes
C44 C45 1.390(3) no
C44 H44A 0.9300 no
C45 H45A 0.9300 no
C46 C47 1.386(3) no
C46 C51 1.388(3) no
C47 C48 1.380(3) no
C47 H47A 0.9300 no
C48 C49 1.379(3) no
C48 H48A 0.9300 no
C49 C50 1.381(3) no
C49 C54 1.516(3) yes
C50 C51 1.380(3) no
C50 H50A 0.9300 no
C51 H51A 0.9300 no
C52 H52A 0.9600 no
C52 H52B 0.9600 no
C52 H52C 0.9600 no
C53 H53A 0.9600 no
C53 H53B 0.9600 no
C53 H53C 0.9600 no
C54 H54A 0.9600 no
C54 H54B 0.9600 no
C54 H54C 0.9600 no

loop_
_geom_torsion_atom_site_label_1
_geom_torsion_atom_site_label_2
_geom_torsion_atom_site_label_3
_geom_torsion_atom_site_label_4
_geom_torsion
_geom_torsion_publ_flag
C6 C1 C2 C3 2.5(3) no
C7 C1 C2 C3 -179.67(18) no
C1 C2 C3 C4 -0.8(3) no
C1 C2 C3 C13 -176.33(18) no
C2 C3 C4 C5 -0.8(3) no
C13 C3 C4 C5 174.81(18) no
C3 C4 C5 C6 0.8(3) no
C3 C4 C5 C19 -173.77(19) no
C2 C1 C6 C5 -2.5(3) no
C7 C1 C6 C5 179.59(17) no
C4 C5 C6 C1 1.0(3) no
C19 C5 C6 C1 175.38(18) no
C6 C1 C7 C12 143.2(2) no
C2 C1 C7 C12 -34.6(3) no
C6 C1 C7 C8 -36.1(3) no
C2 C1 C7 C8 146.07(19) no
C12 C7 C8 C9 0.5(3) no
C1 C7 C8 C9 179.84(19) no
C7 C8 C9 C10 0.9(3) no
C8 C9 C10 C11 -1.5(3) no
C8 C9 C10 C25 178.1(2) no
C9 C10 C11 C12 0.8(3) no
C25 C10 C11 C12 -178.8(2) no
C8 C7 C12 C11 -1.1(3) no
C1 C7 C12 C11 179.49(19) no
C10 C11 C12 C7 0.5(3) no
C4 C3 C13 C18 143.2(2) no
C2 C3 C13 C18 -41.4(3) no
C4 C3 C13 C14 -38.3(3) no
C2 C3 C13 C14 137.2(2) no
C18 C13 C14 C15 1.8(3) no
C3 C13 C14 C15 -176.86(19) no
C13 C14 C15 C16 -1.1(3) no
C14 C15 C16 C17 -0.3(3) no
C14 C15 C16 C26 -178.9(2) no
C15 C16 C17 C18 0.8(4) no
C26 C16 C17 C18 179.4(2) no
C14 C13 C18 C17 -1.2(3) no
C3 C13 C18 C17 177.4(2) no
C16 C17 C18 C13 -0.1(4) no
C4 C5 C19 C24 134.2(2) no
C6 C5 C19 C24 -40.2(3) no
C4 C5 C19 C20 -42.5(3) no
C6 C5 C19 C20 143.2(2) no
C24 C19 C20 C21 -1.4(3) no
C5 C19 C20 C21 175.3(2) no
C19 C20 C21 C22 -0.3(3) no
C20 C21 C22 C23 1.7(4) no
C20 C21 C22 C27 -177.3(2) no
C21 C22 C23 C24 -1.4(4) no
C27 C22 C23 C24 177.6(2) no
C22 C23 C24 C19 -0.3(3) no
C20 C19 C24 C23 1.7(3) no
C5 C19 C24 C23 -175.1(2) no
C33 C28 C29 C30 1.3(3) no
C34 C28 C29 C30 -177.28(19) no
C28 C29 C30 C31 -0.6(3) no
C28 C29 C30 C40 179.74(19) no
C29 C30 C31 C32 -0.8(3) no
C40 C30 C31 C32 178.9(2) no
C30 C31 C32 C33 1.4(3) no
C30 C31 C32 C46 -175.78(19) no
C29 C28 C33 C32 -0.7(3) no
C34 C28 C33 C32 177.86(19) no
C31 C32 C33 C28 -0.6(3) no
C46 C32 C33 C28 176.50(19) no
C33 C28 C34 C39 146.6(2) no
C29 C28 C34 C39 -34.9(3) no
C33 C28 C34 C35 -33.6(3) no
C29 C28 C34 C35 144.9(2) no
C39 C34 C35 C36 -0.4(3) no
C28 C34 C35 C36 179.9(2) no
C34 C35 C36 C37 -0.2(4) no
C35 C36 C37 C38 0.8(4) no
C35 C36 C37 C52 -179.5(2) no
C36 C37 C38 C39 -0.9(3) no
C52 C37 C38 C39 179.4(2) no
C35 C34 C39 C38 0.3(3) no
C28 C34 C39 C38 -179.9(2) no
C37 C38 C39 C34 0.3(3) no
C31 C30 C40 C45 47.7(3) no
C29 C30 C40 C45 -132.6(2) no
C31 C30 C40 C41 -132.0(2) no
C29 C30 C40 C41 47.7(3) no
C45 C40 C41 C42 0.0(3) no
C30 C40 C41 C42 179.7(2) no
C40 C41 C42 C43 -0.4(3) no
C41 C42 C43 C44 0.7(3) no
C41 C42 C43 C53 -179.5(2) no
C42 C43 C44 C45 -0.7(3) no
C53 C43 C44 C45 179.6(2) no
C41 C40 C45 C44 0.0(3) no
C30 C40 C45 C44 -179.6(2) no
C43 C44 C45 C40 0.3(3) no
C33 C32 C46 C47 142.6(2) no
C31 C32 C46 C47 -40.3(3) no
C33 C32 C46 C51 -38.9(3) no
C31 C32 C46 C51 138.1(2) no
C51 C46 C47 C48 -1.3(3) no
C32 C46 C47 C48 177.3(2) no
C46 C47 C48 C49 -0.8(4) no
C47 C48 C49 C50 2.4(3) no
C47 C48 C49 C54 -176.2(2) no
C48 C49 C50 C51 -2.0(3) no
C54 C49 C50 C51 176.7(2) no
C49 C50 C51 C46 -0.1(3) no
C47 C46 C51 C50 1.7(3) no
C32 C46 C51 C50 -176.8(2) no

loop_
_cod_related_entry_id
_cod_related_entry_database
_cod_related_entry_code
1 ChemSpider 440208
